data_7211356
loop_
_publ_author_name
'Constable, Edwin C.'
'Housecroft, Catherine E.'
'Vujovic, Srboljub'
'Zampese, Jennifer A.'
'Crochet, Aur\'elien'
'Batten, Stuart R.'

_publ_section_title
;
 Do perfluoroarene&#x22EF;arene and C--H&#x22EF;F interactions make a
 difference to the structures of
 4,2&#x2032;:6&#x2032;,4&#x2032;&#x2032;-terpyridine-based coordination
 polymers?
;
_journal_issue 46
_journal_name_full CrystEngComm
_journal_page_first 10068
_journal_paper_doi 10.1039/c3ce41384e
_journal_volume 15
_journal_year 2013
_chemical_formula_moiety 'C27 H14 F5 N3'
_chemical_formula_sum 'C27 H14 F5 N3'
_chemical_formula_weight 475.41
_chemical_name_systematic
; 
 ? 
;
_space_group_crystal_system monoclinic
_space_group_IT_number 9
_space_group_name_Hall 'C -2yc'
_space_group_name_H-M_alt 'C 1 c 1'
_symmetry_space_group_name_Hall 'C -2yc'
_symmetry_space_group_name_H-M 'C 1 c 1'
_atom_sites_solution_hydrogens geom
_audit_creation_method SHELXL-2013
_cell_angle_alpha 90
_cell_angle_beta 96.054(4)
_cell_angle_gamma 90
_cell_formula_units_Z 4
_cell_length_a 10.6918(11)
_cell_length_b 17.4451(17)
_cell_length_c 10.9674(11)
_cell_measurement_reflns_used 9922
_cell_measurement_temperature 123(2)
_cell_measurement_theta_max 68.21
_cell_measurement_theta_min 4.05
_cell_volume 2034.2(4)
_computing_cell_refinement 'Bruker SAINT'
_computing_data_collection 'Bruker APEX2'
_computing_data_reduction 'Bruker SAINT'
_computing_molecular_graphics 'Bruker SHELXTL'
_computing_publication_material 'Bruker SHELXTL'
_computing_structure_refinement 'SHELXL-2013 (Sheldrick, 2013)'
_computing_structure_solution 'SHELXS-97 (Sheldrick, 2008)'
_diffrn_ambient_temperature 123(2)
_diffrn_measured_fraction_theta_full 0.996
_diffrn_measured_fraction_theta_max 0.986
_diffrn_measurement_device_type 'Bruker APEX-II CCD'
_diffrn_measurement_method '\f and \w scans'
_diffrn_radiation_type CuK\a
_diffrn_radiation_wavelength 1.54178
_diffrn_reflns_av_R_equivalents 0.0281
_diffrn_reflns_av_unetI/netI 0.0212
_diffrn_reflns_Laue_measured_fraction_full 0.996
_diffrn_reflns_Laue_measured_fraction_max 0.986
_diffrn_reflns_limit_h_max 12
_diffrn_reflns_limit_h_min -12
_diffrn_reflns_limit_k_max 20
_diffrn_reflns_limit_k_min -20
_diffrn_reflns_limit_l_max 12
_diffrn_reflns_limit_l_min -13
_diffrn_reflns_number 15280
_diffrn_reflns_point_group_measured_fraction_full 0.943
_diffrn_reflns_point_group_measured_fraction_max 0.926
_diffrn_reflns_theta_full 66.500
_diffrn_reflns_theta_max 68.249
_diffrn_reflns_theta_min 4.871
_exptl_absorpt_coefficient_mu 1.071
_exptl_absorpt_correction_T_max 0.958
_exptl_absorpt_correction_T_min 0.879
_exptl_absorpt_correction_type multi-scan
_exptl_absorpt_process_details sadabs
_exptl_crystal_colour colourless
_exptl_crystal_density_diffrn 1.552
_exptl_crystal_description Block
_exptl_crystal_F_000 968
_exptl_crystal_size_max 0.250
_exptl_crystal_size_mid 0.100
_exptl_crystal_size_min 0.040
_refine_diff_density_max 0.188
_refine_diff_density_min -0.133
_refine_diff_density_rms 0.037
_refine_ls_abs_structure_details
; 
 Flack x determined using 1570 quotients [(I+)-(I-)]/[(I+)+(I-)] 
 (Parsons and Flack (2004), Acta Cryst. A60, s61). 
;
_refine_ls_abs_structure_Flack 0.05(3)
_refine_ls_extinction_method none
_refine_ls_goodness_of_fit_ref 1.061
_refine_ls_hydrogen_treatment constr
_refine_ls_matrix_type full
_refine_ls_number_parameters 316
_refine_ls_number_reflns 3453
_refine_ls_number_restraints 2
_refine_ls_restrained_S_all 1.061
_refine_ls_R_factor_all 0.0296
_refine_ls_R_factor_gt 0.0293
_refine_ls_shift/su_max 0.000
_refine_ls_shift/su_mean 0.000
_refine_ls_structure_factor_coef Fsqd
_refine_ls_weighting_details
; 
 w=1/[\s^2^(Fo^2^)+(0.0517P)^2^+0.4955P] 
 where P=(Fo^2^+2Fc^2^)/3 
;
_refine_ls_weighting_scheme calc
_refine_ls_wR_factor_gt 0.0777
_refine_ls_wR_factor_ref 0.0782
_reflns_Friedel_coverage 0.873
_reflns_Friedel_fraction_full 0.890
_reflns_Friedel_fraction_max 0.865
_reflns_number_gt 3414
_reflns_number_total 3453
_reflns_threshold_expression 'I > 2\s(I)'
_cod_data_source_file c3ce41384e.txt
_cod_data_source_block 3s
_cod_database_code 7211356
_shelx_space_group_comment
; 
The symmetry employed for this shelxl refinement is uniquely defined 
by the following loop, which should always be used as a source of 
symmetry information in preference to the above space-group names. 
They are only intended as comments. 
;
_shelx_estimated_absorpt_t_min 0.776
_shelx_estimated_absorpt_t_max 0.958
_shelxl_version_number 2013-2

loop_
_space_group_symop_operation_xyz
'x, y, z'
'x, -y, z+1/2'
'x+1/2, y+1/2, z'
'x+1/2, -y+1/2, z+1/2'

loop_
_atom_site_label
_atom_site_type_symbol
_atom_site_fract_x
_atom_site_fract_y
_atom_site_fract_z
_atom_site_U_iso_or_equiv
_atom_site_adp_type
_atom_site_occupancy
_atom_site_site_symmetry_order
_atom_site_calc_flag
_atom_site_refinement_flags_posn
_atom_site_refinement_flags_adp
N1 N 0.3715(3) -0.03034(12) -0.4944(2) 0.0453(5) Uani 1 1 d . .
N2 N 0.31467(18) 0.24582(11) -0.38167(17) 0.0305(4) Uani 1 1 d . .
N3 N 0.2030(2) 0.49639(12) -0.58980(19) 0.0449(6) Uani 1 1 d . .
C1 C 0.4238(3) -0.01976(14) -0.3789(2) 0.0443(6) Uani 1 1 d . .
H1A H 0.4663 -0.0620 -0.3386 0.053 Uiso 1 1 calc R U
C2 C 0.4205(3) 0.04778(14) -0.3147(2) 0.0385(6) Uani 1 1 d . .
H2A H 0.4577 0.0509 -0.2323 0.046 Uiso 1 1 calc R U
C3 C 0.3620(2) 0.11144(13) -0.37165(19) 0.0316(5) Uani 1 1 d . .
C4 C 0.3081(3) 0.10185(14) -0.4919(2) 0.0380(5) Uani 1 1 d . .
H4A H 0.2675 0.1436 -0.5353 0.046 Uiso 1 1 calc R U
C5 C 0.3142(3) 0.03082(15) -0.5478(2) 0.0429(6) Uani 1 1 d . .
H5A H 0.2751 0.0254 -0.6292 0.051 Uiso 1 1 calc R U
C6 C 0.3566(2) 0.18730(12) -0.3095(2) 0.0299(5) Uani 1 1 d . .
C7 C 0.3947(2) 0.19644(13) -0.1849(2) 0.0315(5) Uani 1 1 d . .
H7A H 0.4230 0.1535 -0.1363 0.038 Uiso 1 1 calc R U
C8 C 0.3912(2) 0.26898(12) -0.1322(2) 0.0306(5) Uani 1 1 d . .
C9 C 0.3463(2) 0.32957(13) -0.2079(2) 0.0316(5) Uani 1 1 d . .
H9A H 0.3408 0.3798 -0.1754 0.038 Uiso 1 1 calc R U
C10 C 0.3099(2) 0.31563(13) -0.3314(2) 0.0302(5) Uani 1 1 d . .
C11 C 0.2055(3) 0.42287(14) -0.6219(2) 0.0425(6) Uani 1 1 d . .
H11A H 0.1854 0.4108 -0.7062 0.051 Uiso 1 1 calc R U
C12 C 0.2351(3) 0.36297(14) -0.5423(2) 0.0379(6) Uani 1 1 d . .
H12A H 0.2338 0.3117 -0.5716 0.045 Uiso 1 1 calc R U
C13 C 0.2669(2) 0.37822(13) -0.4186(2) 0.0326(5) Uani 1 1 d . .
C14 C 0.2645(3) 0.45485(14) -0.3836(2) 0.0451(6) Uani 1 1 d . .
H14A H 0.2848 0.4688 -0.3002 0.054 Uiso 1 1 calc R U
C15 C 0.2324(3) 0.51052(15) -0.4712(2) 0.0480(7) Uani 1 1 d . .
H15A H 0.2312 0.5623 -0.4447 0.058 Uiso 1 1 calc R U
C16 C 0.4338(2) 0.28047(13) -0.0003(2) 0.0310(5) Uani 1 1 d . .
C17 C 0.4149(2) 0.22341(13) 0.0846(2) 0.0338(5) Uani 1 1 d . .
H17A H 0.3772 0.1764 0.0569 0.041 Uiso 1 1 calc R U
C18 C 0.4500(2) 0.23387(12) 0.2082(2) 0.0336(5) Uani 1 1 d . .
H18A H 0.4331 0.1948 0.2645 0.040 Uiso 1 1 calc R U
C19 C 0.5099(2) 0.30116(13) 0.2518(2) 0.0303(5) Uani 1 1 d . .
C20 C 0.5333(2) 0.35709(13) 0.1661(2) 0.0349(5) Uani 1 1 d . .
H20A H 0.5769 0.4025 0.1931 0.042 Uiso 1 1 calc R U
C21 C 0.4945(2) 0.34789(13) 0.0432(2) 0.0348(5) Uani 1 1 d . .
H21A H 0.5090 0.3877 -0.0128 0.042 Uiso 1 1 calc R U
C22 C 0.5491(2) 0.31177(13) 0.3853(2) 0.0315(5) Uani 1 1 d . .
C23 C 0.5872(2) 0.25106(14) 0.4633(2) 0.0319(5) Uani 1 1 d . .
C24 C 0.6213(2) 0.25957(15) 0.5870(2) 0.0374(5) Uani 1 1 d . .
C25 C 0.6199(2) 0.33163(16) 0.6391(2) 0.0386(6) Uani 1 1 d . .
C26 C 0.5837(2) 0.39341(15) 0.5659(2) 0.0385(5) Uani 1 1 d . .
C27 C 0.5486(2) 0.38337(14) 0.4423(2) 0.0347(5) Uani 1 1 d . .
F1 F 0.59579(15) 0.17953(7) 0.41902(13) 0.0396(3) Uani 1 1 d . .
F2 F 0.65805(15) 0.19934(9) 0.65612(14) 0.0466(4) Uani 1 1 d . .
F3 F 0.65505(17) 0.34098(11) 0.75874(14) 0.0530(4) Uani 1 1 d . .
F4 F 0.58169(18) 0.46318(9) 0.61572(15) 0.0537(4) Uani 1 1 d . .
F5 F 0.51060(16) 0.44606(8) 0.37844(14) 0.0451(4) Uani 1 1 d . .

loop_
_atom_site_aniso_label
_atom_site_aniso_U_11
_atom_site_aniso_U_22
_atom_site_aniso_U_33
_atom_site_aniso_U_23
_atom_site_aniso_U_13
_atom_site_aniso_U_12
N1 0.0719(15) 0.0256(10) 0.0358(11) -0.0056(8) -0.0067(10) 0.0041(10)
N2 0.0423(11) 0.0213(9) 0.0271(9) 0.0005(7) -0.0008(8) 0.0005(8)
N3 0.0750(16) 0.0271(10) 0.0308(10) 0.0043(8) -0.0024(10) 0.0076(10)
C1 0.0702(18) 0.0220(12) 0.0375(13) 0.0012(9) -0.0091(12) 0.0054(11)
C2 0.0574(15) 0.0256(11) 0.0297(12) 0.0002(9) -0.0087(11) 0.0021(10)
C3 0.0442(13) 0.0221(11) 0.0278(12) 0.0008(8) 0.0005(9) 0.0009(9)
C4 0.0577(15) 0.0258(11) 0.0287(12) 0.0006(9) -0.0034(11) 0.0056(10)
C5 0.0666(17) 0.0320(13) 0.0275(12) -0.0049(10) -0.0065(11) 0.0039(11)
C6 0.0406(13) 0.0217(11) 0.0265(12) 0.0009(8) -0.0004(9) 0.0003(9)
C7 0.0451(13) 0.0216(10) 0.0266(11) 0.0026(8) -0.0017(9) 0.0020(9)
C8 0.0423(12) 0.0222(11) 0.0265(11) 0.0003(9) 0.0004(9) -0.0012(9)
C9 0.0473(13) 0.0203(11) 0.0268(11) -0.0003(8) 0.0015(9) 0.0012(9)
C10 0.0431(12) 0.0214(11) 0.0259(10) 0.0026(8) 0.0031(9) 0.0020(9)
C11 0.0703(19) 0.0284(12) 0.0260(11) 0.0003(10) -0.0083(11) 0.0022(12)
C12 0.0577(15) 0.0231(12) 0.0304(12) 0.0003(9) -0.0069(11) 0.0004(10)
C13 0.0448(13) 0.0246(11) 0.0274(11) 0.0011(9) -0.0001(10) 0.0027(9)
C14 0.082(2) 0.0268(12) 0.0255(11) -0.0003(9) -0.0002(12) 0.0116(12)
C15 0.089(2) 0.0236(12) 0.0310(12) 0.0013(9) 0.0052(13) 0.0091(12)
C16 0.0437(13) 0.0219(11) 0.0265(11) 0.0002(8) -0.0012(10) 0.0028(9)
C17 0.0481(13) 0.0205(10) 0.0315(12) -0.0008(8) -0.0014(10) -0.0038(9)
C18 0.0485(14) 0.0229(11) 0.0284(12) 0.0031(8) -0.0011(10) -0.0016(9)
C19 0.0403(13) 0.0228(10) 0.0265(12) 0.0002(8) -0.0022(9) 0.0014(9)
C20 0.0490(14) 0.0204(11) 0.0335(12) -0.0014(9) -0.0032(10) -0.0045(9)
C21 0.0515(14) 0.0226(11) 0.0293(12) 0.0039(8) -0.0005(10) -0.0020(9)
C22 0.0403(12) 0.0251(11) 0.0281(12) -0.0028(9) -0.0011(9) -0.0014(9)
C23 0.0407(12) 0.0256(11) 0.0286(12) -0.0004(9) -0.0004(10) -0.0016(9)
C24 0.0434(13) 0.0359(13) 0.0318(13) 0.0049(10) -0.0018(10) -0.0025(10)
C25 0.0458(14) 0.0455(14) 0.0232(11) -0.0067(10) -0.0030(10) -0.0032(11)
C26 0.0467(14) 0.0312(13) 0.0362(12) -0.0103(10) -0.0030(10) 0.0006(10)
C27 0.0448(14) 0.0267(12) 0.0312(12) -0.0035(9) -0.0030(10) 0.0033(9)
F1 0.0623(9) 0.0219(6) 0.0325(7) 0.0014(5) -0.0045(6) 0.0015(6)
F2 0.0647(10) 0.0401(8) 0.0322(7) 0.0117(6) -0.0077(7) -0.0026(7)
F3 0.0688(10) 0.0612(10) 0.0258(7) -0.0075(7) -0.0097(6) -0.0041(8)
F4 0.0762(11) 0.0386(9) 0.0435(8) -0.0208(7) -0.0071(8) 0.0051(8)
F5 0.0694(10) 0.0229(7) 0.0394(8) -0.0044(5) -0.0106(7) 0.0077(6)

loop_
_atom_type_symbol
_atom_type_description
_atom_type_scat_dispersion_real
_atom_type_scat_dispersion_imag
_atom_type_scat_source
C C 0.0181 0.0091 'International Tables Vol C Tables 4.2.6.8 and 6.1.1.4'
H H 0.0000 0.0000 'International Tables Vol C Tables 4.2.6.8 and 6.1.1.4'
N N 0.0311 0.0180 'International Tables Vol C Tables 4.2.6.8 and 6.1.1.4'
F F 0.0727 0.0534 'International Tables Vol C Tables 4.2.6.8 and 6.1.1.4'

loop_
_geom_angle_atom_site_label_1
_geom_angle_atom_site_label_2
_geom_angle_atom_site_label_3
_geom_angle
C5 N1 C1 115.5(2)
C6 N2 C10 118.3(2)
C15 N3 C11 115.4(2)
N1 C1 C2 124.8(2)
N1 C1 H1A 117.6
C2 C1 H1A 117.6
C1 C2 C3 119.3(2)
C1 C2 H2A 120.3
C3 C2 H2A 120.3
C2 C3 C4 116.8(2)
C2 C3 C6 122.7(2)
C4 C3 C6 120.46(19)
C5 C4 C3 119.5(2)
C5 C4 H4A 120.3
C3 C4 H4A 120.3
N1 C5 C4 124.1(2)
N1 C5 H5A 117.9
C4 C5 H5A 117.9
N2 C6 C7 122.5(2)
N2 C6 C3 115.62(19)
C7 C6 C3 121.86(19)
C6 C7 C8 119.5(2)
C6 C7 H7A 120.2
C8 C7 H7A 120.2
C7 C8 C9 117.6(2)
C7 C8 C16 120.5(2)
C9 C8 C16 121.9(2)
C10 C9 C8 119.3(2)
C10 C9 H9A 120.3
C8 C9 H9A 120.3
N2 C10 C9 122.7(2)
N2 C10 C13 115.1(2)
C9 C10 C13 122.15(19)
N3 C11 C12 125.0(2)
N3 C11 H11A 117.5
C12 C11 H11A 117.5
C11 C12 C13 119.4(2)
C11 C12 H12A 120.3
C13 C12 H12A 120.3
C12 C13 C14 116.3(2)
C12 C13 C10 120.9(2)
C14 C13 C10 122.7(2)
C15 C14 C13 119.6(2)
C15 C14 H14A 120.2
C13 C14 H14A 120.2
N3 C15 C14 124.4(2)
N3 C15 H15A 117.8
C14 C15 H15A 117.8
C17 C16 C21 117.8(2)
C17 C16 C8 120.3(2)
C21 C16 C8 121.9(2)
C18 C17 C16 121.3(2)
C18 C17 H17A 119.4
C16 C17 H17A 119.4
C17 C18 C19 120.9(2)
C17 C18 H18A 119.5
C19 C18 H18A 119.5
C20 C19 C18 117.7(2)
C20 C19 C22 121.5(2)
C18 C19 C22 120.7(2)
C21 C20 C19 121.4(2)
C21 C20 H20A 119.3
C19 C20 H20A 119.3
C20 C21 C16 120.7(2)
C20 C21 H21A 119.6
C16 C21 H21A 119.6
C23 C22 C27 114.8(2)
C23 C22 C19 122.8(2)
C27 C22 C19 122.4(2)
F1 C23 C24 115.8(2)
F1 C23 C22 120.6(2)
C24 C23 C22 123.6(2)
F2 C24 C23 120.6(2)
F2 C24 C25 119.9(2)
C23 C24 C25 119.6(2)
F3 C25 C26 120.7(2)
F3 C25 C24 120.2(2)
C26 C25 C24 119.1(2)
F4 C26 C25 119.4(2)
F4 C26 C27 120.3(2)
C25 C26 C27 120.4(2)
F5 C27 C26 116.5(2)
F5 C27 C22 120.8(2)
C26 C27 C22 122.7(2)

loop_
_geom_bond_atom_site_label_1
_geom_bond_atom_site_label_2
_geom_bond_distance
N1 C5 1.335(3)
N1 C1 1.342(3)
N2 C6 1.340(3)
N2 C10 1.340(3)
N3 C15 1.329(3)
N3 C11 1.331(3)
C1 C2 1.375(3)
C1 H1A 0.9500
C2 C3 1.390(3)
C2 H2A 0.9500
C3 C4 1.392(3)
C3 C6 1.493(3)
C4 C5 1.387(3)
C4 H4A 0.9500
C5 H5A 0.9500
C6 C7 1.393(3)
C7 C8 1.394(3)
C7 H7A 0.9500
C8 C9 1.397(3)
C8 C16 1.484(3)
C9 C10 1.391(3)
C9 H9A 0.9500
C10 C13 1.492(3)
C11 C12 1.377(3)
C11 H11A 0.9500
C12 C13 1.388(3)
C12 H12A 0.9500
C13 C14 1.392(3)
C14 C15 1.383(3)
C14 H14A 0.9500
C15 H15A 0.9500
C16 C17 1.392(3)
C16 C21 1.402(3)
C17 C18 1.381(3)
C17 H17A 0.9500
C18 C19 1.397(3)
C18 H18A 0.9500
C19 C20 1.395(3)
C19 C22 1.491(3)
C20 C21 1.378(3)
C20 H20A 0.9500
C21 H21A 0.9500
C22 C23 1.395(3)
C22 C27 1.397(3)
C23 F1 1.346(3)
C23 C24 1.374(3)
C24 F2 1.331(3)
C24 C25 1.382(4)
C25 F3 1.336(3)
C25 C26 1.375(4)
C26 F4 1.336(3)
C26 C27 1.379(3)
C27 F5 1.338(3)
